data_7130118
loop_
_publ_author_name
'Puerta Lombardi, Braulio M.'
'Pezoulas, Ethan R.'
'Suvinen, Roope A.'
'Harrison, Alexander'
'Dubrawski, Zachary S.'
'Gelfand, Benjamin S.'
'Tuononen, Heikki M.'
'Roesler, Roland'

_publ_section_title
;
 Bis[cyclic (alkyl)(amino)carbene] isomers: Stable trans-bis(CAAC) versus
 facile olefin formation for cis-bis(CAAC)
;
_journal_name_full 'Chemical Communications'
_journal_paper_doi 10.1039/D2CC01476A
_journal_year 2022
_chemical_formula_moiety 'C40 H60 N2 O'
_chemical_formula_sum 'C40 H60 N2 O'
_chemical_formula_weight 584.90
_space_group_crystal_system monoclinic
_space_group_IT_number 14
_space_group_name_Hall '-P 2ybc'
_space_group_name_H-M_alt 'P 1 21/c 1'
_atom_sites_solution_hydrogens geom
_atom_sites_solution_primary dual
_audit_creation_date 2021-07-06
_audit_creation_method
;
Olex2 1.2
(compiled 2018.05.29 svn.r3508 for OlexSys, GUI svn.r5506)
;
_audit_update_record
;
2021-12-27 deposited with the CCDC.	2022-04-27 downloaded from the CCDC.
;
_cell_angle_alpha 90
_cell_angle_beta 95.825(2)
_cell_angle_gamma 90
_cell_formula_units_Z 4
_cell_length_a 11.5644(14)
_cell_length_b 18.697(2)
_cell_length_c 16.3994(19)
_cell_measurement_reflns_used 9951
_cell_measurement_temperature 173.15
_cell_measurement_theta_max 27.17
_cell_measurement_theta_min 2.33
_cell_volume 3527.6(7)
_computing_cell_refinement 'SAINT V8.40A (?, 2016)'
_computing_data_reduction 'SAINT V8.40A (?, 2016)'
_computing_molecular_graphics 'Olex2 (Dolomanov et al., 2009)'
_computing_publication_material 'Olex2 (Dolomanov et al., 2009)'
_computing_structure_refinement 'ShelXL (Sheldrick, 2015)'
_computing_structure_solution 'ShelXT (Sheldrick, 2015)'
_diffrn_ambient_temperature 173.15
_diffrn_measured_fraction_theta_full 1.000
_diffrn_measured_fraction_theta_max 0.999
_diffrn_measurement_device_type 'Bruker APEX-II CCD'
_diffrn_measurement_method '\f and \w scans'
_diffrn_radiation_type MoK\a
_diffrn_radiation_wavelength 0.71073
_diffrn_reflns_av_R_equivalents 0.0683
_diffrn_reflns_av_unetI/netI 0.0518
_diffrn_reflns_Laue_measured_fraction_full 1.000
_diffrn_reflns_Laue_measured_fraction_max 0.999
_diffrn_reflns_limit_h_max 15
_diffrn_reflns_limit_h_min -15
_diffrn_reflns_limit_k_max 24
_diffrn_reflns_limit_k_min -24
_diffrn_reflns_limit_l_max 21
_diffrn_reflns_limit_l_min -21
_diffrn_reflns_number 45584
_diffrn_reflns_point_group_measured_fraction_full 1.000
_diffrn_reflns_point_group_measured_fraction_max 0.999
_diffrn_reflns_theta_full 25.242
_diffrn_reflns_theta_max 27.521
_diffrn_reflns_theta_min 1.657
_diffrn_standards_number 0
_exptl_absorpt_coefficient_mu 0.065
_exptl_absorpt_correction_T_max 0.7456
_exptl_absorpt_correction_T_min 0.6941
_exptl_absorpt_correction_type multi-scan
_exptl_absorpt_process_details
'SADABS-2016/2 (Bruker,2016/2) was used for absorption correction. wR2(int) was 0.0613 before and 0.0540 after correction. The Ratio of minimum to maximum transmission is 0.9309. The \l/2 correction factor is Not present.'
_exptl_crystal_colour 'clear colourless'
_exptl_crystal_colour_lustre clear
_exptl_crystal_colour_primary colourless
_exptl_crystal_density_diffrn 1.101
_exptl_crystal_description block
_exptl_crystal_F_000 1288
_exptl_crystal_size_max 0.2
_exptl_crystal_size_mid 0.15
_exptl_crystal_size_min 0.15
_refine_diff_density_max 0.196
_refine_diff_density_min -0.213
_refine_diff_density_rms 0.042
_refine_ls_extinction_method none
_refine_ls_goodness_of_fit_ref 1.022
_refine_ls_hydrogen_treatment constr
_refine_ls_matrix_type full
_refine_ls_number_parameters 400
_refine_ls_number_reflns 8120
_refine_ls_number_restraints 0
_refine_ls_restrained_S_all 1.022
_refine_ls_R_factor_all 0.0923
_refine_ls_R_factor_gt 0.0490
_refine_ls_shift/su_max 0.000
_refine_ls_shift/su_mean 0.000
_refine_ls_structure_factor_coef Fsqd
_refine_ls_weighting_details 'w=1/[\s^2^(Fo^2^)+(0.0488P)^2^+0.7264P] where P=(Fo^2^+2Fc^2^)/3'
_refine_ls_weighting_scheme calc
_refine_ls_wR_factor_gt 0.1041
_refine_ls_wR_factor_ref 0.1233
_reflns_Friedel_coverage 0.000
_reflns_number_gt 5137
_reflns_number_total 8120
_reflns_threshold_expression 'I > 2\s(I)'
_cod_data_source_file d2cc01476a2.cif
_cod_data_source_block mo_20201121_biscaaccuo_0m
_cod_original_cell_volume 3527.5(7)
_cod_database_code 7130118
_shelx_shelxl_version_number 2014/7
_shelx_space_group_comment
;
The symmetry employed for this shelxl refinement is uniquely defined
by the following loop, which should always be used as a source of
symmetry information in preference to the above space-group names.
They are only intended as comments.
;
_olex2_refinement_description
;
1. Fixed Uiso
 At 1.2 times of:
  All C(H) groups, All C(H,H) groups
 At 1.5 times of:
  All C(H,H,H) groups
2.a Ternary CH refined with riding coordinates:
 C7(H7), C12(H12), C24(H24), C27(H27), C36(H36), C39(H39)
2.b Secondary CH2 refined with riding coordinates:
 C2(H2A,H2B), C3(H3A,H3B), C5(H5A,H5B), C6(H6A,H6B), C8(H8A,H8B), C13(H13A,H13B)
2.c Aromatic/amide H refined with riding coordinates:
 C19(H19), C20(H20), C21(H21), C31(H31), C32(H32), C33(H33)
2.d Idealised Me refined as rotating group:
 C10(H10A,H10B,H10C), C11(H11A,H11B,H11C), C15(H15A,H15B,H15C), C16(H16A,H16B,
 H16C), C23(H23C,H23A,H23B), C25(H25A,H25B,H25C), C26(H26A,H26B,H26C), C28(H28A,
 H28B,H28C), C35(H35A,H35B,H35C), C37(H37A,H37B,H37C), C38(H38A,H38B,H38C),
 C40(H40A,H40B,H40C)
;
_olex2_submission_original_sample_id BisCAACH2O
_olex2_submission_special_instructions 'No special instructions were received'

loop_
_space_group_symop_operation_xyz
'x, y, z'
'-x, y+1/2, -z+1/2'
'-x, -y, -z'
'x, -y-1/2, z-1/2'

loop_
_atom_site_label
_atom_site_type_symbol
_atom_site_fract_x
_atom_site_fract_y
_atom_site_fract_z
_atom_site_U_iso_or_equiv
_atom_site_adp_type
_atom_site_occupancy
_atom_site_site_symmetry_order
_atom_site_calc_flag
_atom_site_refinement_flags_posn
_atom_site_refinement_flags_adp
_atom_site_refinement_flags_occupancy
_atom_site_disorder_assembly
_atom_site_disorder_group
O1 O 0.78601(8) 0.47588(5) 0.24281(6) 0.0197(2) Uani 1 1 d . . . . .
N1 N 0.91513(10) 0.57205(6) 0.27475(8) 0.0217(3) Uani 1 1 d . . . . .
N2 N 0.64577(11) 0.39110(7) 0.20085(7) 0.0220(3) Uani 1 1 d . . . . .
C1 C 0.99023(13) 0.46960(8) 0.21021(10) 0.0247(3) Uani 1 1 d . . . . .
C2 C 1.00322(14) 0.45432(10) 0.11974(10) 0.0321(4) Uani 1 1 d . . . . .
H2A H 1.0699 0.4235 0.1159 0.038 Uiso 1 1 calc R . . . .
H2B H 1.0172 0.4989 0.0920 0.038 Uiso 1 1 calc R . . . .
C3 C 0.89366(14) 0.41812(9) 0.07670(10) 0.0321(4) Uani 1 1 d . . . . .
H3A H 0.8479 0.4536 0.0446 0.039 Uiso 1 1 calc R . . . .
H3B H 0.9172 0.3820 0.0393 0.039 Uiso 1 1 calc R . . . .
C4 C 0.81755(13) 0.38303(8) 0.13692(10) 0.0252(4) Uani 1 1 d . . . . .
C5 C 0.89675(14) 0.34534(9) 0.20379(11) 0.0315(4) Uani 1 1 d . . . . .
H5A H 0.9419 0.3092 0.1788 0.038 Uiso 1 1 calc R . . . .
H5B H 0.8492 0.3214 0.2409 0.038 Uiso 1 1 calc R . . . .
C6 C 0.97991(14) 0.39720(8) 0.25292(11) 0.0307(4) Uani 1 1 d . . . . .
H6A H 0.9527 0.4051 0.3062 0.037 Uiso 1 1 calc R . . . .
H6B H 1.0563 0.3754 0.2616 0.037 Uiso 1 1 calc R . . . .
C7 C 0.88167(12) 0.51710(8) 0.21718(9) 0.0192(3) Uani 1 1 d . . . . .
H7 H 0.8579 0.5388 0.1637 0.023 Uiso 1 1 calc R . . . .
C8 C 1.08920(13) 0.51527(9) 0.25180(11) 0.0305(4) Uani 1 1 d . . . . .
H8A H 1.1246 0.5434 0.2113 0.037 Uiso 1 1 calc R . . . .
H8B H 1.1484 0.4849 0.2800 0.037 Uiso 1 1 calc R . . . .
C9 C 1.03671(13) 0.56447(8) 0.31306(10) 0.0264(4) Uani 1 1 d . . . . .
C10 C 1.04166(15) 0.53088(10) 0.39880(10) 0.0353(4) Uani 1 1 d . . . . .
H10A H 1.0100 0.5637 0.4357 0.053 Uiso 1 1 calc GR . . . .
H10B H 1.1210 0.5204 0.4183 0.053 Uiso 1 1 calc GR . . . .
H10C H 0.9971 0.4875 0.3961 0.053 Uiso 1 1 calc GR . . . .
C11 C 1.09976(15) 0.63617(9) 0.32160(11) 0.0369(4) Uani 1 1 d . . . . .
H11A H 1.0993 0.6581 0.2686 0.055 Uiso 1 1 calc GR . . . .
H11B H 1.1786 0.6287 0.3445 0.055 Uiso 1 1 calc GR . . . .
H11C H 1.0611 0.6669 0.3571 0.055 Uiso 1 1 calc GR . . . .
C12 C 0.73593(12) 0.43609(8) 0.17443(9) 0.0198(3) Uani 1 1 d . . . . .
H12 H 0.7024 0.4690 0.1319 0.024 Uiso 1 1 calc R . . . .
C13 C 0.72713(14) 0.33223(9) 0.09328(10) 0.0314(4) Uani 1 1 d . . . . .
H13A H 0.7596 0.2846 0.0901 0.038 Uiso 1 1 calc R . . . .
H13B H 0.7043 0.3490 0.0380 0.038 Uiso 1 1 calc R . . . .
C14 C 0.62060(14) 0.33052(8) 0.14294(10) 0.0282(4) Uani 1 1 d . . . . .
C15 C 0.50753(15) 0.34016(10) 0.08650(10) 0.0348(4) Uani 1 1 d . . . . .
H15A H 0.4439 0.3466 0.1191 0.052 Uiso 1 1 calc GR . . . .
H15B H 0.4939 0.2985 0.0527 0.052 Uiso 1 1 calc GR . . . .
H15C H 0.5140 0.3814 0.0524 0.052 Uiso 1 1 calc GR . . . .
C16 C 0.61095(17) 0.25961(9) 0.18872(12) 0.0403(5) Uani 1 1 d . . . . .
H16A H 0.6829 0.2500 0.2214 0.060 Uiso 1 1 calc GR . . . .
H16B H 0.5946 0.2216 0.1498 0.060 Uiso 1 1 calc GR . . . .
H16C H 0.5493 0.2628 0.2236 0.060 Uiso 1 1 calc GR . . . .
C17 C 0.85283(13) 0.63863(8) 0.26948(9) 0.0221(3) Uani 1 1 d . . . . .
C18 C 0.85825(13) 0.68453(8) 0.20162(9) 0.0249(3) Uani 1 1 d . . . . .
C19 C 0.79515(15) 0.74802(9) 0.19896(11) 0.0324(4) Uani 1 1 d . . . . .
H19 H 0.7971 0.7783 0.1541 0.039 Uiso 1 1 calc R . . . .
C20 C 0.72987(16) 0.76701(9) 0.26133(11) 0.0381(4) Uani 1 1 d . . . . .
H20 H 0.6900 0.8103 0.2592 0.046 Uiso 1 1 calc R . . . .
C21 C 0.72408(16) 0.72160(9) 0.32674(11) 0.0357(4) Uani 1 1 d . . . . .
H21 H 0.6798 0.7346 0.3686 0.043 Uiso 1 1 calc R . . . .
C22 C 0.78325(14) 0.65640(8) 0.33163(9) 0.0261(4) Uani 1 1 d . . . . .
C23 C 0.84286(16) 0.65235(10) 0.05223(10) 0.0365(4) Uani 1 1 d . . . . .
H23C H 0.7992 0.6948 0.0370 0.055 Uiso 1 1 calc GR . . . .
H23A H 0.7906 0.6145 0.0633 0.055 Uiso 1 1 calc GR . . . .
H23B H 0.8868 0.6384 0.0082 0.055 Uiso 1 1 calc GR . . . .
C24 C 0.92612(14) 0.66730(9) 0.12932(10) 0.0282(4) Uani 1 1 d . . . . .
H24 H 0.9710 0.6236 0.1427 0.034 Uiso 1 1 calc R . . . .
C25 C 1.01198(16) 0.72654(10) 0.11178(11) 0.0378(4) Uani 1 1 d . . . . .
H25A H 0.9704 0.7704 0.1000 0.057 Uiso 1 1 calc GR . . . .
H25B H 1.0519 0.7132 0.0655 0.057 Uiso 1 1 calc GR . . . .
H25C H 1.0674 0.7331 0.1589 0.057 Uiso 1 1 calc GR . . . .
C26 C 0.80626(19) 0.64017(11) 0.48502(11) 0.0479(5) Uani 1 1 d . . . . .
H26A H 0.7583 0.6808 0.4940 0.072 Uiso 1 1 calc GR . . . .
H26B H 0.8856 0.6553 0.4854 0.072 Uiso 1 1 calc GR . . . .
H26C H 0.8002 0.6057 0.5278 0.072 Uiso 1 1 calc GR . . . .
C27 C 0.76588(15) 0.60640(9) 0.40221(10) 0.0294(4) Uani 1 1 d . . . . .
H27 H 0.8133 0.5637 0.3961 0.035 Uiso 1 1 calc R . . . .
C28 C 0.63964(16) 0.58266(10) 0.39952(11) 0.0415(5) Uani 1 1 d . . . . .
H28A H 0.6314 0.5497 0.4435 0.062 Uiso 1 1 calc GR . . . .
H28B H 0.6168 0.5597 0.3481 0.062 Uiso 1 1 calc GR . . . .
H28C H 0.5911 0.6236 0.4053 0.062 Uiso 1 1 calc GR . . . .
C29 C 0.56138(13) 0.41874(8) 0.25100(9) 0.0233(3) Uani 1 1 d . . . . .
C30 C 0.56264(14) 0.39203(9) 0.33152(10) 0.0287(4) Uani 1 1 d . . . . .
C31 C 0.47851(15) 0.41514(11) 0.38012(11) 0.0402(5) Uani 1 1 d . . . . .
H31 H 0.4770 0.3961 0.4324 0.048 Uiso 1 1 calc R . . . .
C32 C 0.39757(15) 0.46556(12) 0.35268(11) 0.0440(5) Uani 1 1 d . . . . .
H32 H 0.3411 0.4799 0.3858 0.053 Uiso 1 1 calc R . . . .
C33 C 0.40037(14) 0.49478(11) 0.27610(11) 0.0382(4) Uani 1 1 d . . . . .
H33 H 0.3474 0.5304 0.2588 0.046 Uiso 1 1 calc R . . . .
C34 C 0.48077(13) 0.47226(9) 0.22374(9) 0.0267(4) Uani 1 1 d . . . . .
C35 C 0.74101(17) 0.38476(11) 0.43073(12) 0.0472(5) Uani 1 1 d . . . . .
H35A H 0.6998 0.4005 0.4754 0.071 Uiso 1 1 calc GR . . . .
H35B H 0.7710 0.4255 0.4042 0.071 Uiso 1 1 calc GR . . . .
H35C H 0.8042 0.3543 0.4513 0.071 Uiso 1 1 calc GR . . . .
C36 C 0.65838(16) 0.34334(9) 0.36915(10) 0.0349(4) Uani 1 1 d . . . . .
H36 H 0.7031 0.3271 0.3250 0.042 Uiso 1 1 calc R . . . .
C37 C 0.6117(2) 0.27688(12) 0.40954(13) 0.0632(7) Uani 1 1 d . . . . .
H37A H 0.6745 0.2443 0.4243 0.095 Uiso 1 1 calc GR . . . .
H37B H 0.5546 0.2539 0.3718 0.095 Uiso 1 1 calc GR . . . .
H37C H 0.5769 0.2907 0.4578 0.095 Uiso 1 1 calc GR . . . .
C38 C 0.53221(17) 0.58574(10) 0.15534(11) 0.0415(5) Uani 1 1 d . . . . .
H38A H 0.5357 0.6086 0.1033 0.062 Uiso 1 1 calc GR . . . .
H38B H 0.6091 0.5824 0.1833 0.062 Uiso 1 1 calc GR . . . .
H38C H 0.4838 0.6133 0.1878 0.062 Uiso 1 1 calc GR . . . .
C39 C 0.48133(13) 0.51070(9) 0.14210(10) 0.0290(4) Uani 1 1 d . . . . .
H39 H 0.5328 0.4839 0.1092 0.035 Uiso 1 1 calc R . . . .
C40 C 0.36079(16) 0.51334(12) 0.09350(12) 0.0482(5) Uani 1 1 d . . . . .
H40A H 0.3115 0.5452 0.1201 0.072 Uiso 1 1 calc GR . . . .
H40B H 0.3273 0.4663 0.0910 0.072 Uiso 1 1 calc GR . . . .
H40C H 0.3681 0.5301 0.0389 0.072 Uiso 1 1 calc GR . . . .

loop_
_atom_site_aniso_label
_atom_site_aniso_U_11
_atom_site_aniso_U_22
_atom_site_aniso_U_33
_atom_site_aniso_U_23
_atom_site_aniso_U_13
_atom_site_aniso_U_12
O1 0.0185(5) 0.0198(5) 0.0210(5) -0.0021(4) 0.0025(4) -0.0033(4)
N1 0.0191(7) 0.0189(7) 0.0259(7) -0.0026(5) -0.0038(5) 0.0006(5)
N2 0.0219(7) 0.0217(7) 0.0225(7) -0.0015(5) 0.0019(5) -0.0058(5)
C1 0.0184(8) 0.0241(8) 0.0314(9) -0.0023(7) 0.0021(7) 0.0030(6)
C2 0.0244(9) 0.0366(10) 0.0368(10) -0.0083(8) 0.0108(7) 0.0008(7)
C3 0.0286(9) 0.0376(10) 0.0317(9) -0.0101(8) 0.0098(7) 0.0004(8)
C4 0.0250(8) 0.0218(8) 0.0287(9) -0.0052(7) 0.0028(7) -0.0003(7)
C5 0.0297(9) 0.0201(8) 0.0442(10) -0.0040(8) 0.0020(8) 0.0054(7)
C6 0.0242(9) 0.0236(9) 0.0430(10) -0.0013(8) -0.0028(8) 0.0061(7)
C7 0.0181(7) 0.0190(7) 0.0206(7) -0.0004(6) 0.0028(6) -0.0013(6)
C8 0.0180(8) 0.0323(9) 0.0406(10) -0.0013(8) 0.0000(7) -0.0006(7)
C9 0.0193(8) 0.0271(9) 0.0315(9) -0.0006(7) -0.0038(7) -0.0015(7)
C10 0.0314(10) 0.0362(10) 0.0358(10) 0.0020(8) -0.0085(8) 0.0015(8)
C11 0.0287(9) 0.0331(10) 0.0461(11) 0.0001(8) -0.0093(8) -0.0091(8)
C12 0.0193(8) 0.0196(7) 0.0201(7) -0.0011(6) 0.0003(6) -0.0010(6)
C13 0.0351(10) 0.0266(9) 0.0326(9) -0.0087(7) 0.0040(8) -0.0023(7)
C14 0.0321(9) 0.0241(9) 0.0277(8) -0.0039(7) -0.0008(7) -0.0079(7)
C15 0.0349(10) 0.0373(10) 0.0314(9) -0.0053(8) -0.0013(8) -0.0110(8)
C16 0.0500(12) 0.0249(9) 0.0448(11) -0.0017(8) -0.0008(9) -0.0110(8)
C17 0.0218(8) 0.0184(8) 0.0252(8) -0.0028(6) -0.0018(6) -0.0004(6)
C18 0.0250(8) 0.0225(8) 0.0266(8) -0.0020(7) 0.0005(7) -0.0023(7)
C19 0.0398(10) 0.0252(9) 0.0322(9) 0.0054(7) 0.0034(8) 0.0017(8)
C20 0.0468(11) 0.0245(9) 0.0438(11) 0.0023(8) 0.0080(9) 0.0118(8)
C21 0.0440(11) 0.0282(9) 0.0366(10) -0.0019(8) 0.0132(8) 0.0087(8)
C22 0.0288(9) 0.0231(8) 0.0259(8) -0.0025(7) 0.0003(7) 0.0003(7)
C23 0.0448(11) 0.0354(10) 0.0291(9) -0.0017(8) 0.0034(8) -0.0041(8)
C24 0.0311(9) 0.0251(9) 0.0287(9) 0.0002(7) 0.0045(7) -0.0032(7)
C25 0.0423(11) 0.0346(10) 0.0375(10) 0.0000(8) 0.0097(8) -0.0105(8)
C26 0.0737(15) 0.0396(11) 0.0294(10) -0.0056(9) 0.0004(10) 0.0000(10)
C27 0.0384(10) 0.0248(9) 0.0255(9) -0.0018(7) 0.0058(7) 0.0022(7)
C28 0.0449(11) 0.0417(11) 0.0400(11) 0.0024(9) 0.0151(9) -0.0021(9)
C29 0.0189(8) 0.0284(9) 0.0226(8) 0.0012(7) 0.0017(6) -0.0076(7)
C30 0.0288(9) 0.0323(9) 0.0244(8) 0.0053(7) 0.0000(7) -0.0093(7)
C31 0.0358(10) 0.0596(13) 0.0262(9) 0.0085(9) 0.0075(8) -0.0092(9)
C32 0.0265(10) 0.0739(14) 0.0336(10) 0.0021(10) 0.0137(8) -0.0004(10)
C33 0.0201(9) 0.0580(12) 0.0368(10) 0.0058(9) 0.0039(8) 0.0047(8)
C34 0.0163(8) 0.0379(10) 0.0254(8) 0.0022(7) 0.0006(6) -0.0042(7)
C35 0.0459(12) 0.0510(12) 0.0412(11) 0.0030(9) -0.0126(9) 0.0034(10)
C36 0.0443(11) 0.0335(10) 0.0260(9) 0.0095(8) -0.0010(8) -0.0020(8)
C37 0.0866(17) 0.0494(13) 0.0515(13) 0.0242(11) -0.0030(12) -0.0122(12)
C38 0.0481(12) 0.0386(11) 0.0377(10) 0.0091(9) 0.0036(9) 0.0032(9)
C39 0.0216(8) 0.0385(10) 0.0269(9) 0.0053(7) 0.0014(7) 0.0028(7)
C40 0.0310(10) 0.0742(15) 0.0378(11) 0.0144(10) -0.0046(8) 0.0073(10)

loop_
_atom_type_symbol
_atom_type_description
_atom_type_scat_dispersion_real
_atom_type_scat_dispersion_imag
_atom_type_scat_source
C C 0.0033 0.0016 'International Tables Vol C Tables 4.2.6.8 and 6.1.1.4'
H H 0.0000 0.0000 'International Tables Vol C Tables 4.2.6.8 and 6.1.1.4'
N N 0.0061 0.0033 'International Tables Vol C Tables 4.2.6.8 and 6.1.1.4'
O O 0.0106 0.0060 'International Tables Vol C Tables 4.2.6.8 and 6.1.1.4'

loop_
_geom_angle_atom_site_label_1
_geom_angle_atom_site_label_2
_geom_angle_atom_site_label_3
_geom_angle
_geom_angle_site_symmetry_1
_geom_angle_site_symmetry_3
_geom_angle_publ_flag
C12 O1 C7 108.22(10) . . ?
C7 N1 C9 113.17(12) . . ?
C7 N1 C17 119.02(11) . . ?
C17 N1 C9 123.69(12) . . ?
C12 N2 C14 110.69(12) . . ?
C29 N2 C12 121.16(12) . . ?
C29 N2 C14 122.66(12) . . ?
C2 C1 C6 107.29(13) . . ?
C2 C1 C7 109.72(12) . . ?
C6 C1 C7 111.75(12) . . ?
C8 C1 C2 113.11(13) . . ?
C8 C1 C6 112.20(13) . . ?
C8 C1 C7 102.81(12) . . ?
C1 C2 H2A 109.3 . . ?
C1 C2 H2B 109.3 . . ?
C1 C2 C3 111.58(13) . . ?
H2A C2 H2B 108.0 . . ?
C3 C2 H2A 109.3 . . ?
C3 C2 H2B 109.3 . . ?
C2 C3 H3A 109.0 . . ?
C2 C3 H3B 109.0 . . ?
H3A C3 H3B 107.8 . . ?
C4 C3 C2 113.02(13) . . ?
C4 C3 H3A 109.0 . . ?
C4 C3 H3B 109.0 . . ?
C3 C4 C12 113.35(13) . . ?
C5 C4 C3 108.53(13) . . ?
C5 C4 C12 110.95(13) . . ?
C5 C4 C13 112.31(13) . . ?
C13 C4 C3 111.87(13) . . ?
C13 C4 C12 99.71(12) . . ?
C4 C5 H5A 109.1 . . ?
C4 C5 H5B 109.1 . . ?
C4 C5 C6 112.54(13) . . ?
H5A C5 H5B 107.8 . . ?
C6 C5 H5A 109.1 . . ?
C6 C5 H5B 109.1 . . ?
C1 C6 C5 113.03(13) . . ?
C1 C6 H6A 109.0 . . ?
C1 C6 H6B 109.0 . . ?
C5 C6 H6A 109.0 . . ?
C5 C6 H6B 109.0 . . ?
H6A C6 H6B 107.8 . . ?
O1 C7 C1 111.41(11) . . ?
O1 C7 H7 109.1 . . ?
N1 C7 O1 110.91(11) . . ?
N1 C7 C1 107.14(11) . . ?
N1 C7 H7 109.1 . . ?
C1 C7 H7 109.1 . . ?
C1 C8 H8A 110.2 . . ?
C1 C8 H8B 110.2 . . ?
C1 C8 C9 107.39(12) . . ?
H8A C8 H8B 108.5 . . ?
C9 C8 H8A 110.2 . . ?
C9 C8 H8B 110.2 . . ?
N1 C9 C8 101.57(12) . . ?
N1 C9 C10 111.81(13) . . ?
N1 C9 C11 112.18(13) . . ?
C8 C9 C10 111.98(14) . . ?
C11 C9 C8 111.73(14) . . ?
C11 C9 C10 107.59(13) . . ?
C9 C10 H10A 109.5 . . ?
C9 C10 H10B 109.5 . . ?
C9 C10 H10C 109.5 . . ?
H10A C10 H10B 109.5 . . ?
H10A C10 H10C 109.5 . . ?
H10B C10 H10C 109.5 . . ?
C9 C11 H11A 109.5 . . ?
C9 C11 H11B 109.5 . . ?
C9 C11 H11C 109.5 . . ?
H11A C11 H11B 109.5 . . ?
H11A C11 H11C 109.5 . . ?
H11B C11 H11C 109.5 . . ?
O1 C12 N2 108.55(11) . . ?
O1 C12 C4 115.84(12) . . ?
O1 C12 H12 109.5 . . ?
N2 C12 C4 103.64(12) . . ?
N2 C12 H12 109.5 . . ?
C4 C12 H12 109.5 . . ?
C4 C13 H13A 110.1 . . ?
C4 C13 H13B 110.1 . . ?
C4 C13 C14 108.00(12) . . ?
H13A C13 H13B 108.4 . . ?
C14 C13 H13A 110.1 . . ?
C14 C13 H13B 110.1 . . ?
N2 C14 C13 101.89(12) . . ?
N2 C14 C15 113.28(13) . . ?
N2 C14 C16 111.40(13) . . ?
C15 C14 C13 110.86(13) . . ?
C16 C14 C13 112.19(14) . . ?
C16 C14 C15 107.29(13) . . ?
C14 C15 H15A 109.5 . . ?
C14 C15 H15B 109.5 . . ?
C14 C15 H15C 109.5 . . ?
H15A C15 H15B 109.5 . . ?
H15A C15 H15C 109.5 . . ?
H15B C15 H15C 109.5 . . ?
C14 C16 H16A 109.5 . . ?
C14 C16 H16B 109.5 . . ?
C14 C16 H16C 109.5 . . ?
H16A C16 H16B 109.5 . . ?
H16A C16 H16C 109.5 . . ?
H16B C16 H16C 109.5 . . ?
C18 C17 N1 120.80(13) . . ?
C22 C17 N1 118.90(13) . . ?
C22 C17 C18 120.27(14) . . ?
C17 C18 C24 123.60(14) . . ?
C19 C18 C17 118.56(15) . . ?
C19 C18 C24 117.81(14) . . ?
C18 C19 H19 119.3 . . ?
C20 C19 C18 121.43(16) . . ?
C20 C19 H19 119.3 . . ?
C19 C20 H20 120.2 . . ?
C21 C20 C19 119.59(16) . . ?
C21 C20 H20 120.2 . . ?
C20 C21 H21 119.3 . . ?
C20 C21 C22 121.44(16) . . ?
C22 C21 H21 119.3 . . ?
C17 C22 C27 122.64(14) . . ?
C21 C22 C17 118.65(15) . . ?
C21 C22 C27 118.67(14) . . ?
H23C C23 H23A 109.5 . . ?
H23C C23 H23B 109.5 . . ?
H23A C23 H23B 109.5 . . ?
C24 C23 H23C 109.5 . . ?
C24 C23 H23A 109.5 . . ?
C24 C23 H23B 109.5 . . ?
C18 C24 C23 110.51(13) . . ?
C18 C24 H24 107.8 . . ?
C18 C24 C25 112.85(13) . . ?
C23 C24 H24 107.8 . . ?
C25 C24 C23 109.93(14) . . ?
C25 C24 H24 107.8 . . ?
C24 C25 H25A 109.5 . . ?
C24 C25 H25B 109.5 . . ?
C24 C25 H25C 109.5 . . ?
H25A C25 H25B 109.5 . . ?
H25A C25 H25C 109.5 . . ?
H25B C25 H25C 109.5 . . ?
H26A C26 H26B 109.5 . . ?
H26A C26 H26C 109.5 . . ?
H26B C26 H26C 109.5 . . ?
C27 C26 H26A 109.5 . . ?
C27 C26 H26B 109.5 . . ?
C27 C26 H26C 109.5 . . ?
C22 C27 C26 111.82(14) . . ?
C22 C27 H27 107.7 . . ?
C22 C27 C28 111.00(14) . . ?
C26 C27 H27 107.7 . . ?
C28 C27 C26 110.62(15) . . ?
C28 C27 H27 107.7 . . ?
C27 C28 H28A 109.5 . . ?
C27 C28 H28B 109.5 . . ?
C27 C28 H28C 109.5 . . ?
H28A C28 H28B 109.5 . . ?
H28A C28 H28C 109.5 . . ?
H28B C28 H28C 109.5 . . ?
C30 C29 N2 117.78(14) . . ?
C34 C29 N2 122.71(13) . . ?
C34 C29 C30 119.48(14) . . ?
C29 C30 C36 122.11(15) . . ?
C31 C30 C29 119.10(16) . . ?
C31 C30 C36 118.61(15) . . ?
C30 C31 H31 119.3 . . ?
C32 C31 C30 121.35(16) . . ?
C32 C31 H31 119.3 . . ?
C31 C32 H32 120.2 . . ?
C31 C32 C33 119.66(17) . . ?
C33 C32 H32 120.2 . . ?
C32 C33 H33 119.2 . . ?
C32 C33 C34 121.52(17) . . ?
C34 C33 H33 119.2 . . ?
C29 C34 C39 123.60(14) . . ?
C33 C34 C29 118.71(15) . . ?
C33 C34 C39 117.56(15) . . ?
H35A C35 H35B 109.5 . . ?
H35A C35 H35C 109.5 . . ?
H35B C35 H35C 109.5 . . ?
C36 C35 H35A 109.5 . . ?
C36 C35 H35B 109.5 . . ?
C36 C35 H35C 109.5 . . ?
C30 C36 C35 110.28(15) . . ?
C30 C36 H36 107.7 . . ?
C30 C36 C37 112.87(16) . . ?
C35 C36 H36 107.7 . . ?
C35 C36 C37 110.45(15) . . ?
C37 C36 H36 107.7 . . ?
C36 C37 H37A 109.5 . . ?
C36 C37 H37B 109.5 . . ?
C36 C37 H37C 109.5 . . ?
H37A C37 H37B 109.5 . . ?
H37A C37 H37C 109.5 . . ?
H37B C37 H37C 109.5 . . ?
H38A C38 H38B 109.5 . . ?
H38A C38 H38C 109.5 . . ?
H38B C38 H38C 109.5 . . ?
C39 C38 H38A 109.5 . . ?
C39 C38 H38B 109.5 . . ?
C39 C38 H38C 109.5 . . ?
C34 C39 C38 110.17(14) . . ?
C34 C39 H39 107.5 . . ?
C34 C39 C40 112.82(14) . . ?
C38 C39 H39 107.5 . . ?
C38 C39 C40 111.14(15) . . ?
C40 C39 H39 107.5 . . ?
C39 C40 H40A 109.5 . . ?
C39 C40 H40B 109.5 . . ?
C39 C40 H40C 109.5 . . ?
H40A C40 H40B 109.5 . . ?
H40A C40 H40C 109.5 . . ?
H40B C40 H40C 109.5 . . ?

loop_
_geom_bond_atom_site_label_1
_geom_bond_atom_site_label_2
_geom_bond_distance
_geom_bond_site_symmetry_2
_geom_bond_publ_flag
O1 C7 1.4453(17) . ?
O1 C12 1.4194(16) . ?
N1 C7 1.4221(18) . ?
N1 C9 1.4874(19) . ?
N1 C17 1.4365(19) . ?
N2 C12 1.4402(18) . ?
N2 C14 1.4878(19) . ?
N2 C29 1.4348(19) . ?
C1 C2 1.533(2) . ?
C1 C6 1.534(2) . ?
C1 C7 1.552(2) . ?
C1 C8 1.532(2) . ?
C2 H2A 0.9700 . ?
C2 H2B 0.9700 . ?
C2 C3 1.543(2) . ?
C3 H3A 0.9700 . ?
C3 H3B 0.9700 . ?
C3 C4 1.535(2) . ?
C4 C5 1.528(2) . ?
C4 C12 1.540(2) . ?
C4 C13 1.535(2) . ?
C5 H5A 0.9700 . ?
C5 H5B 0.9700 . ?
C5 C6 1.535(2) . ?
C6 H6A 0.9700 . ?
C6 H6B 0.9700 . ?
C7 H7 0.9800 . ?
C8 H8A 0.9700 . ?
C8 H8B 0.9700 . ?
C8 C9 1.532(2) . ?
C9 C10 1.536(2) . ?
C9 C11 1.526(2) . ?
C10 H10A 0.9600 . ?
C10 H10B 0.9600 . ?
C10 H10C 0.9600 . ?
C11 H11A 0.9600 . ?
C11 H11B 0.9600 . ?
C11 H11C 0.9600 . ?
C12 H12 0.9800 . ?
C13 H13A 0.9700 . ?
C13 H13B 0.9700 . ?
C13 C14 1.545(2) . ?
C14 C15 1.534(2) . ?
C14 C16 1.533(2) . ?
C15 H15A 0.9600 . ?
C15 H15B 0.9600 . ?
C15 H15C 0.9600 . ?
C16 H16A 0.9600 . ?
C16 H16B 0.9600 . ?
C16 H16C 0.9600 . ?
C17 C18 1.412(2) . ?
C17 C22 1.401(2) . ?
C18 C19 1.392(2) . ?
C18 C24 1.521(2) . ?
C19 H19 0.9300 . ?
C19 C20 1.378(2) . ?
C20 H20 0.9300 . ?
C20 C21 1.375(2) . ?
C21 H21 0.9300 . ?
C21 C22 1.396(2) . ?
C22 C27 1.517(2) . ?
C23 H23C 0.9600 . ?
C23 H23A 0.9600 . ?
C23 H23B 0.9600 . ?
C23 C24 1.535(2) . ?
C24 H24 0.9800 . ?
C24 C25 1.534(2) . ?
C25 H25A 0.9600 . ?
C25 H25B 0.9600 . ?
C25 H25C 0.9600 . ?
C26 H26A 0.9600 . ?
C26 H26B 0.9600 . ?
C26 H26C 0.9600 . ?
C26 C27 1.527(2) . ?
C27 H27 0.9800 . ?
C27 C28 1.522(2) . ?
C28 H28A 0.9600 . ?
C28 H28B 0.9600 . ?
C28 H28C 0.9600 . ?
C29 C30 1.410(2) . ?
C29 C34 1.409(2) . ?
C30 C31 1.388(2) . ?
C30 C36 1.515(2) . ?
C31 H31 0.9300 . ?
C31 C32 1.372(3) . ?
C32 H32 0.9300 . ?
C32 C33 1.373(2) . ?
C33 H33 0.9300 . ?
C33 C34 1.393(2) . ?
C34 C39 1.520(2) . ?
C35 H35A 0.9600 . ?
C35 H35B 0.9600 . ?
C35 H35C 0.9600 . ?
C35 C36 1.529(2) . ?
C36 H36 0.9800 . ?
C36 C37 1.532(3) . ?
C37 H37A 0.9600 . ?
C37 H37B 0.9600 . ?
C37 H37C 0.9600 . ?
C38 H38A 0.9600 . ?
C38 H38B 0.9600 . ?
C38 H38C 0.9600 . ?
C38 C39 1.528(2) . ?
C39 H39 0.9800 . ?
C39 C40 1.535(2) . ?
C40 H40A 0.9600 . ?
C40 H40B 0.9600 . ?
C40 H40C 0.9600 . ?

loop_
_geom_torsion_atom_site_label_1
_geom_torsion_atom_site_label_2
_geom_torsion_atom_site_label_3
_geom_torsion_atom_site_label_4
_geom_torsion
_geom_torsion_site_symmetry_1
_geom_torsion_site_symmetry_2
_geom_torsion_site_symmetry_3
_geom_torsion_site_symmetry_4
_geom_torsion_publ_flag
N1 C17 C18 C19 179.23(14) . . . . ?
N1 C17 C18 C24 1.5(2) . . . . ?
N1 C17 C22 C21 179.18(14) . . . . ?
N1 C17 C22 C27 -3.3(2) . . . . ?
N2 C29 C30 C31 -176.87(14) . . . . ?
N2 C29 C30 C36 8.0(2) . . . . ?
N2 C29 C34 C33 178.67(15) . . . . ?
N2 C29 C34 C39 -5.5(2) . . . . ?
C1 C2 C3 C4 -19.7(2) . . . . ?
C1 C8 C9 N1 -27.85(16) . . . . ?
C1 C8 C9 C10 91.59(15) . . . . ?
C1 C8 C9 C11 -147.63(13) . . . . ?
C2 C1 C6 C5 -44.75(17) . . . . ?
C2 C1 C7 O1 104.01(14) . . . . ?
C2 C1 C7 N1 -134.52(13) . . . . ?
C2 C1 C8 C9 144.35(14) . . . . ?
C2 C3 C4 C5 -41.36(18) . . . . ?
C2 C3 C4 C12 82.37(17) . . . . ?
C2 C3 C4 C13 -165.83(14) . . . . ?
C3 C4 C5 C6 61.07(17) . . . . ?
C3 C4 C12 O1 -82.83(16) . . . . ?
C3 C4 C12 N2 158.40(12) . . . . ?
C3 C4 C13 C14 -151.13(14) . . . . ?
C4 C5 C6 C1 -16.29(19) . . . . ?
C4 C13 C14 N2 11.39(16) . . . . ?
C4 C13 C14 C15 132.21(14) . . . . ?
C4 C13 C14 C16 -107.86(15) . . . . ?
C5 C4 C12 O1 39.57(17) . . . . ?
C5 C4 C12 N2 -79.19(14) . . . . ?
C5 C4 C13 C14 86.53(16) . . . . ?
C6 C1 C2 C3 64.24(17) . . . . ?
C6 C1 C7 O1 -14.87(17) . . . . ?
C6 C1 C7 N1 106.60(14) . . . . ?
C6 C1 C8 C9 -94.10(15) . . . . ?
C7 O1 C12 N2 176.05(11) . . . . ?
C7 O1 C12 C4 60.02(15) . . . . ?
C7 N1 C9 C8 19.54(16) . . . . ?
C7 N1 C9 C10 -100.02(15) . . . . ?
C7 N1 C9 C11 139.00(14) . . . . ?
C7 N1 C17 C18 -66.31(18) . . . . ?
C7 N1 C17 C22 111.63(16) . . . . ?
C7 C1 C2 C3 -57.34(18) . . . . ?
C7 C1 C6 C5 75.56(17) . . . . ?
C7 C1 C8 C9 26.11(16) . . . . ?
C8 C1 C2 C3 -171.49(14) . . . . ?
C8 C1 C6 C5 -169.57(13) . . . . ?
C8 C1 C7 O1 -135.39(12) . . . . ?
C8 C1 C7 N1 -13.92(15) . . . . ?
C9 N1 C7 O1 118.10(13) . . . . ?
C9 N1 C7 C1 -3.69(16) . . . . ?
C9 N1 C17 C18 89.29(18) . . . . ?
C9 N1 C17 C22 -92.77(18) . . . . ?
C12 O1 C7 N1 164.09(11) . . . . ?
C12 O1 C7 C1 -76.66(14) . . . . ?
C12 N2 C14 C13 15.05(16) . . . . ?
C12 N2 C14 C15 -104.07(15) . . . . ?
C12 N2 C14 C16 134.86(14) . . . . ?
C12 N2 C29 C30 -114.04(16) . . . . ?
C12 N2 C29 C34 64.14(19) . . . . ?
C12 C4 C5 C6 -64.09(17) . . . . ?
C12 C4 C13 C14 -31.00(16) . . . . ?
C13 C4 C5 C6 -174.72(14) . . . . ?
C13 C4 C12 O1 158.12(12) . . . . ?
C13 C4 C12 N2 39.35(14) . . . . ?
C14 N2 C12 O1 -159.13(11) . . . . ?
C14 N2 C12 C4 -35.45(15) . . . . ?
C14 N2 C29 C30 94.57(17) . . . . ?
C14 N2 C29 C34 -87.26(18) . . . . ?
C17 N1 C7 O1 -83.85(15) . . . . ?
C17 N1 C7 C1 154.36(13) . . . . ?
C17 N1 C9 C8 -137.32(14) . . . . ?
C17 N1 C9 C10 103.12(16) . . . . ?
C17 N1 C9 C11 -17.9(2) . . . . ?
C17 C18 C19 C20 1.0(2) . . . . ?
C17 C18 C24 C23 110.27(17) . . . . ?
C17 C18 C24 C25 -126.19(16) . . . . ?
C17 C22 C27 C26 120.61(17) . . . . ?
C17 C22 C27 C28 -115.33(17) . . . . ?
C18 C17 C22 C21 -2.9(2) . . . . ?
C18 C17 C22 C27 174.67(14) . . . . ?
C18 C19 C20 C21 -1.8(3) . . . . ?
C19 C18 C24 C23 -67.51(18) . . . . ?
C19 C18 C24 C25 56.0(2) . . . . ?
C19 C20 C21 C22 0.1(3) . . . . ?
C20 C21 C22 C17 2.2(3) . . . . ?
C20 C21 C22 C27 -175.47(16) . . . . ?
C21 C22 C27 C26 -61.8(2) . . . . ?
C21 C22 C27 C28 62.2(2) . . . . ?
C22 C17 C18 C19 1.3(2) . . . . ?
C22 C17 C18 C24 -176.45(14) . . . . ?
C24 C18 C19 C20 178.93(16) . . . . ?
C29 N2 C12 O1 46.39(17) . . . . ?
C29 N2 C12 C4 170.07(12) . . . . ?
C29 N2 C14 C13 169.08(13) . . . . ?
C29 N2 C14 C15 49.96(19) . . . . ?
C29 N2 C14 C16 -71.11(18) . . . . ?
C29 C30 C31 C32 -2.8(3) . . . . ?
C29 C30 C36 C35 104.67(18) . . . . ?
C29 C30 C36 C37 -131.28(17) . . . . ?
C29 C34 C39 C38 -103.55(18) . . . . ?
C29 C34 C39 C40 131.60(17) . . . . ?
C30 C29 C34 C33 -3.2(2) . . . . ?
C30 C29 C34 C39 172.61(14) . . . . ?
C30 C31 C32 C33 -1.0(3) . . . . ?
C31 C30 C36 C35 -70.5(2) . . . . ?
C31 C30 C36 C37 53.6(2) . . . . ?
C31 C32 C33 C34 2.8(3) . . . . ?
C32 C33 C34 C29 -0.6(3) . . . . ?
C32 C33 C34 C39 -176.70(16) . . . . ?
C33 C34 C39 C38 72.29(19) . . . . ?
C33 C34 C39 C40 -52.6(2) . . . . ?
C34 C29 C30 C31 4.9(2) . . . . ?
C34 C29 C30 C36 -170.21(15) . . . . ?
C36 C30 C31 C32 172.44(17) . . . . ?
